data_7251372
loop_
_publ_author_name
'Kumar, Satyanand'
'Kumar, Ravi'
'Mishra, Rakesh K.'
'Awasthi, Satish Kumar'

_publ_section_title
;
 Exploring weak noncovalent interactions in a few halo-substituted
 quinolones.
;
_journal_issue 44
_journal_name_full 'RSC advances'
_journal_page_first 37216
_journal_page_last 37225
_journal_paper_doi 10.1039/d5ra03605d
_journal_volume 15
_journal_year 2025
_chemical_formula_moiety 'C14 H13 Cl F N O3, C H Cl3'
_chemical_formula_sum 'C15 H14 Cl4 F N O3'
_chemical_formula_weight 417.07
_space_group_IT_number 14
_space_group_name_Hall '-P 2yn'
_space_group_name_H-M_alt 'P 1 21/n 1'
_symmetry_cell_setting monoclinic
_symmetry_space_group_name_Hall '-P 2yn'
_symmetry_space_group_name_H-M 'P 1 21/n 1'
_atom_sites_solution_hydrogens geom
_atom_sites_solution_primary direct
_atom_sites_solution_secondary difmap
_audit_update_record
;
2013-03-18 deposited with the CCDC.	2025-09-09 downloaded from the CCDC.
;
_cell_angle_alpha 90.00
_cell_angle_beta 92.329(12)
_cell_angle_gamma 90.00
_cell_formula_units_Z 4
_cell_length_a 7.2079(10)
_cell_length_b 27.556(4)
_cell_length_c 9.2363(13)
_cell_measurement_reflns_used 1758
_cell_measurement_temperature 298(2)
_cell_measurement_theta_max 26.0
_cell_measurement_theta_min 3.0
_cell_volume 1833.0(4)
_computing_cell_refinement 'CrysAlis PRO (Oxford diffraction 2009)'
_computing_data_collection 'CrysAlis PRO (Oxford diffraction 2009)'
_computing_data_reduction 'CrysAlis PRO'
_computing_molecular_graphics 'Mercury (Macrae, et al. 2006)'
_computing_publication_material 'publCIF (Westrip, 2010)'
_computing_structure_refinement 'SHELXL-97 (Sheldrick, 1997)'
_computing_structure_solution 'SHELXS-97 (Sheldrick, 1997)'
_diffrn_ambient_temperature 298(2)
_diffrn_measured_fraction_theta_full 0.999
_diffrn_measured_fraction_theta_max 0.999
_diffrn_measurement_device_type 'oxford diffraction xcalibur, sapphire3'
_diffrn_measurement_method '\w scans'
_diffrn_radiation_monochromator graphite
_diffrn_radiation_source 'fine-focus sealed tube'
_diffrn_radiation_type MoK\a
_diffrn_radiation_wavelength 0.71073
_diffrn_reflns_av_R_equivalents 0.1722
_diffrn_reflns_av_sigmaI/netI 0.1398
_diffrn_reflns_limit_h_max 8
_diffrn_reflns_limit_h_min -8
_diffrn_reflns_limit_k_max 33
_diffrn_reflns_limit_k_min -33
_diffrn_reflns_limit_l_max 11
_diffrn_reflns_limit_l_min -10
_diffrn_reflns_number 20925
_diffrn_reflns_theta_full 26.00
_diffrn_reflns_theta_max 26.00
_diffrn_reflns_theta_min 2.96
_exptl_absorpt_coefficient_mu 0.668
_exptl_absorpt_correction_T_max 0.9362
_exptl_absorpt_correction_T_min 0.9182
_exptl_absorpt_correction_type multi-scan
_exptl_absorpt_process_details sadabs
_exptl_crystal_colour Colorless
_exptl_crystal_density_diffrn 1.511
_exptl_crystal_density_method 'not measured'
_exptl_crystal_description Block
_exptl_crystal_F_000 848
_exptl_crystal_size_max 0.51
_exptl_crystal_size_mid 0.41
_exptl_crystal_size_min 0.35
_refine_diff_density_max 0.434
_refine_diff_density_min -0.356
_refine_diff_density_rms 0.073
_refine_ls_extinction_method none
_refine_ls_goodness_of_fit_ref 1.072
_refine_ls_hydrogen_treatment constr
_refine_ls_matrix_type full
_refine_ls_number_parameters 228
_refine_ls_number_reflns 3592
_refine_ls_number_restraints 64
_refine_ls_restrained_S_all 1.108
_refine_ls_R_factor_all 0.2160
_refine_ls_R_factor_gt 0.0991
_refine_ls_shift/su_max 0.000
_refine_ls_shift/su_mean 0.000
_refine_ls_structure_factor_coef Fsqd
_refine_ls_weighting_details 'calc w=1/[\s^2^(Fo^2^)+(0.1295P)^2^+0.1177P] where P=(Fo^2^+2Fc^2^)/3'
_refine_ls_weighting_scheme calc
_refine_ls_wR_factor_gt 0.2391
_refine_ls_wR_factor_ref 0.2900
_reflns_number_gt 1758
_reflns_number_total 3592
_reflns_threshold_expression >2sigma(I)
_cod_data_source_file d5ra03605d2.cif
_cod_data_source_block 4
_cod_original_sg_symbol_H-M 'P 21/n'
_cod_database_code 7251372

loop_
_symmetry_equiv_pos_as_xyz
'x, y, z'
'-x+1/2, y+1/2, -z+1/2'
'-x, -y, -z'
'x-1/2, -y-1/2, z-1/2'

loop_
_atom_site_label
_atom_site_type_symbol
_atom_site_fract_x
_atom_site_fract_y
_atom_site_fract_z
_atom_site_U_iso_or_equiv
_atom_site_adp_type
_atom_site_occupancy
_atom_site_symmetry_multiplicity
_atom_site_calc_flag
_atom_site_refinement_flags
_atom_site_disorder_assembly
_atom_site_disorder_group
C1 C 0.2594(7) 0.0358(2) 0.4626(6) 0.0377(14) Uani 1 1 d . . .
C2 C 0.2085(7) 0.0743(2) 0.5505(7) 0.0429(15) Uani 1 1 d . . .
H2 H 0.2101 0.1059 0.5150 0.051 Uiso 1 1 calc R . .
C3 C 0.1568(7) 0.0657(2) 0.6876(7) 0.0469(16) Uani 1 1 d . . .
C4 C 0.1563(8) 0.0183(3) 0.7407(7) 0.0521(17) Uani 1 1 d . . .
C5 C 0.2035(7) -0.0197(2) 0.6575(7) 0.0446(15) Uani 1 1 d . . .
H5 H 0.2018 -0.0510 0.6949 0.053 Uiso 1 1 calc R . .
C6 C 0.2556(7) -0.01175(19) 0.5135(6) 0.0344(13) Uani 1 1 d . . .
C7 C 0.1508(11) 0.1129(3) 0.2070(8) 0.079(2) Uani 1 1 d . . .
H7A H 0.1015 0.0932 0.1287 0.118 Uiso 1 1 calc R . .
H7B H 0.1668 0.1455 0.1737 0.118 Uiso 1 1 calc R . .
H7C H 0.0663 0.1127 0.2847 0.118 Uiso 1 1 calc R . .
C8 C 0.3317(10) 0.0932(2) 0.2591(7) 0.0585(19) Uani 1 1 d . . .
H8A H 0.3855 0.1145 0.3331 0.070 Uiso 1 1 calc R . .
H8B H 0.4152 0.0922 0.1794 0.070 Uiso 1 1 calc R . .
C9 C 0.3022(7) -0.0543(2) 0.4240(6) 0.0339(13) Uani 1 1 d . . .
C10 C 0.3508(7) -0.04177(18) 0.2777(6) 0.0346(13) Uani 1 1 d . . .
C11 C 0.3542(7) 0.00529(19) 0.2371(6) 0.0361(14) Uani 1 1 d . . .
H11 H 0.3883 0.0118 0.1430 0.043 Uiso 1 1 calc R . .
C12 C 0.4040(8) -0.0766(2) 0.1643(7) 0.0426(15) Uani 1 1 d . . .
C13 C 0.4439(10) -0.1585(2) 0.0946(8) 0.065(2) Uani 1 1 d . . .
H13A H 0.5481 -0.1466 0.0417 0.078 Uiso 1 1 calc R . .
H13B H 0.4817 -0.1884 0.1426 0.078 Uiso 1 1 calc R . .
C14 C 0.2882(11) -0.1683(3) -0.0066(10) 0.096(3) Uani 1 1 d . . .
H14A H 0.3249 -0.1915 -0.0774 0.144 Uiso 1 1 calc R . .
H14B H 0.2508 -0.1387 -0.0544 0.144 Uiso 1 1 calc R . .
H14C H 0.1862 -0.1810 0.0452 0.144 Uiso 1 1 calc R . .
C15 C 0.2660(12) -0.2028(3) 0.4551(8) 0.102(3) Uani 1 1 d D . .
H15 H 0.2916 -0.1746 0.3943 0.122 Uiso 1 1 calc R A 1
N1 N 0.3130(6) 0.04352(15) 0.3200(5) 0.0411(12) Uani 1 1 d . . .
O1 O 0.2989(6) -0.09535(15) 0.4770(5) 0.0580(12) Uani 1 1 d . . .
O2 O 0.4550(7) -0.06421(16) 0.0477(5) 0.0682(14) Uani 1 1 d . . .
O3 O 0.3945(6) -0.12267(14) 0.2033(4) 0.0529(12) Uani 1 1 d . . .
F1 F 0.1071(5) 0.01059(16) 0.8777(4) 0.0746(13) Uani 1 1 d . . .
Cl1 Cl 0.0904(2) 0.11272(7) 0.7965(2) 0.0753(7) Uani 1 1 d . . .
Cl2A Cl 0.3767(18) -0.1934(13) 0.621(2) 0.235(3) Uani 0.085(4) 1 d PDU B 1
Cl3A Cl 0.384(2) -0.2541(9) 0.380(3) 0.176(2) Uani 0.085(4) 1 d PDU B 1
Cl4A Cl 0.047(2) -0.2109(13) 0.4484(19) 0.236(3) Uani 0.085(4) 1 d PDU B 1
Cl2B Cl 0.5031(8) -0.21636(18) 0.4828(6) 0.235(3) Uani 0.915(4) 1 d PDU B 2
Cl3B Cl 0.1742(7) -0.24103(12) 0.3250(4) 0.176(2) Uani 0.915(4) 1 d PDU B 2
Cl4B Cl 0.1508(9) -0.20602(13) 0.6127(5) 0.236(3) Uani 0.915(4) 1 d PDU B 2

loop_
_atom_site_aniso_label
_atom_site_aniso_U_11
_atom_site_aniso_U_22
_atom_site_aniso_U_33
_atom_site_aniso_U_23
_atom_site_aniso_U_13
_atom_site_aniso_U_12
C1 0.031(3) 0.048(4) 0.035(4) -0.005(3) 0.010(2) -0.004(2)
C2 0.036(3) 0.054(4) 0.039(4) -0.005(3) 0.004(3) -0.001(3)
C3 0.030(3) 0.072(5) 0.038(4) -0.021(3) 0.004(3) 0.006(3)
C4 0.045(4) 0.088(5) 0.025(4) -0.007(4) 0.012(3) -0.002(3)
C5 0.038(3) 0.056(4) 0.040(4) 0.003(3) 0.001(3) -0.007(3)
C6 0.028(3) 0.047(3) 0.028(4) 0.000(3) 0.003(2) -0.006(2)
C7 0.110(6) 0.069(5) 0.058(5) 0.011(4) 0.005(4) 0.021(5)
C8 0.085(5) 0.049(4) 0.042(5) -0.004(3) 0.018(4) 0.009(3)
C9 0.028(3) 0.036(3) 0.038(4) 0.000(3) -0.003(2) -0.002(2)
C10 0.039(3) 0.036(3) 0.029(4) 0.001(3) 0.008(2) 0.001(2)
C11 0.042(3) 0.045(4) 0.021(3) -0.006(3) 0.006(2) 0.002(3)
C12 0.046(4) 0.043(4) 0.040(4) -0.004(3) 0.010(3) -0.001(3)
C13 0.081(5) 0.048(4) 0.068(6) -0.007(4) 0.024(4) 0.007(4)
C14 0.079(6) 0.106(6) 0.104(7) -0.056(6) 0.003(5) -0.010(5)
C15 0.177(10) 0.061(5) 0.069(7) 0.002(5) 0.019(6) 0.002(6)
N1 0.050(3) 0.035(3) 0.039(3) 0.002(2) 0.012(2) 0.004(2)
O1 0.081(3) 0.041(3) 0.052(3) 0.001(2) 0.008(2) -0.007(2)
O2 0.098(4) 0.051(3) 0.059(4) -0.003(2) 0.034(3) 0.003(2)
O3 0.071(3) 0.039(2) 0.051(3) -0.004(2) 0.017(2) 0.005(2)
F1 0.077(3) 0.114(3) 0.035(3) -0.005(2) 0.0237(19) 0.002(2)
Cl1 0.0665(12) 0.0996(15) 0.0602(14) -0.0370(11) 0.0093(9) 0.0143(10)
Cl2A 0.291(7) 0.184(4) 0.224(6) 0.020(4) -0.075(4) 0.123(4)
Cl3A 0.305(6) 0.122(3) 0.103(3) -0.034(2) 0.042(3) -0.103(3)
Cl4A 0.467(8) 0.113(3) 0.140(4) -0.031(3) 0.170(5) -0.053(4)
Cl2B 0.291(7) 0.184(4) 0.224(6) 0.020(4) -0.075(4) 0.123(4)
Cl3B 0.305(6) 0.122(3) 0.103(3) -0.034(2) 0.042(3) -0.103(3)
Cl4B 0.467(8) 0.113(3) 0.140(4) -0.031(3) 0.170(5) -0.053(4)

loop_
_atom_type_symbol
_atom_type_description
_atom_type_scat_dispersion_real
_atom_type_scat_dispersion_imag
_atom_type_scat_source
C C 0.0033 0.0016 'International Tables Vol C Tables 4.2.6.8 and 6.1.1.4'
H H 0.0000 0.0000 'International Tables Vol C Tables 4.2.6.8 and 6.1.1.4'
N N 0.0061 0.0033 'International Tables Vol C Tables 4.2.6.8 and 6.1.1.4'
O O 0.0106 0.0060 'International Tables Vol C Tables 4.2.6.8 and 6.1.1.4'
F F 0.0171 0.0103 'International Tables Vol C Tables 4.2.6.8 and 6.1.1.4'
Cl Cl 0.1484 0.1585 'International Tables Vol C Tables 4.2.6.8 and 6.1.1.4'

loop_
_geom_angle_atom_site_label_1
_geom_angle_atom_site_label_2
_geom_angle_atom_site_label_3
_geom_angle
_geom_angle_site_symmetry_1
_geom_angle_site_symmetry_3
_geom_angle_publ_flag
C6 C1 C2 120.7(5) . . ?
C6 C1 N1 118.0(5) . . ?
C2 C1 N1 121.3(5) . . ?
C3 C2 C1 120.0(6) . . ?
C3 C2 H2 120.0 . . ?
C1 C2 H2 120.0 . . ?
C2 C3 C4 119.8(6) . . ?
C2 C3 Cl1 120.6(5) . . ?
C4 C3 Cl1 119.6(5) . . ?
F1 C4 C5 119.6(7) . . ?
F1 C4 C3 119.0(6) . . ?
C5 C4 C3 121.5(6) . . ?
C4 C5 C6 119.8(6) . . ?
C4 C5 H5 120.1 . . ?
C6 C5 H5 120.1 . . ?
C1 C6 C5 118.3(5) . . ?
C1 C6 C9 123.2(5) . . ?
C5 C6 C9 118.5(5) . . ?
C8 C7 H7A 109.5 . . ?
C8 C7 H7B 109.5 . . ?
H7A C7 H7B 109.5 . . ?
C8 C7 H7C 109.5 . . ?
H7A C7 H7C 109.5 . . ?
H7B C7 H7C 109.5 . . ?
C7 C8 N1 111.7(5) . . ?
C7 C8 H8A 109.3 . . ?
N1 C8 H8A 109.3 . . ?
C7 C8 H8B 109.3 . . ?
N1 C8 H8B 109.3 . . ?
H8A C8 H8B 107.9 . . ?
O1 C9 C10 126.6(5) . . ?
O1 C9 C6 119.7(5) . . ?
C10 C9 C6 113.6(5) . . ?
C11 C10 C9 119.6(5) . . ?
C11 C10 C12 114.7(5) . . ?
C9 C10 C12 125.7(5) . . ?
N1 C11 C10 126.0(5) . . ?
N1 C11 H11 117.0 . . ?
C10 C11 H11 117.0 . . ?
O2 C12 O3 122.6(6) . . ?
O2 C12 C10 123.0(6) . . ?
O3 C12 C10 114.3(5) . . ?
C14 C13 O3 111.3(6) . . ?
C14 C13 H13A 109.4 . . ?
O3 C13 H13A 109.4 . . ?
C14 C13 H13B 109.4 . . ?
O3 C13 H13B 109.4 . . ?
H13A C13 H13B 108.0 . . ?
C13 C14 H14A 109.5 . . ?
C13 C14 H14B 109.5 . . ?
H14A C14 H14B 109.5 . . ?
C13 C14 H14C 109.5 . . ?
H14A C14 H14C 109.5 . . ?
H14B C14 H14C 109.5 . . ?
Cl4A C15 Cl4B 60.7(6) . . ?
Cl4A C15 Cl3B 62.1(6) . . ?
Cl4B C15 Cl3B 112.3(5) . . ?
Cl4A C15 Cl2A 118.7(8) . . ?
Cl4B C15 Cl2A 58.2(6) . . ?
Cl3B C15 Cl2A 150.7(14) . . ?
Cl4A C15 Cl2B 158.7(14) . . ?
Cl4B C15 Cl2B 111.6(5) . . ?
Cl3B C15 Cl2B 108.5(4) . . ?
Cl2A C15 Cl2B 59.2(5) . . ?
Cl4A C15 Cl3A 110.9(10) . . ?
Cl4B C15 Cl3A 122.7(12) . . ?
Cl3B C15 Cl3A 54.6(4) . . ?
Cl2A C15 Cl3A 104.6(10) . . ?
Cl2B C15 Cl3A 54.5(5) . . ?
Cl4A C15 H15 107.4 . . ?
Cl4B C15 H15 129.7 . . ?
Cl3B C15 H15 99.3 . . ?
Cl2A C15 H15 107.4 . . ?
Cl2B C15 H15 92.7 . . ?
Cl3A C15 H15 107.4 . . ?
C11 N1 C1 119.4(5) . . ?
C11 N1 C8 118.7(5) . . ?
C1 N1 C8 121.8(5) . . ?
C12 O3 C13 116.4(5) . . ?

loop_
_geom_bond_atom_site_label_1
_geom_bond_atom_site_label_2
_geom_bond_distance
_geom_bond_site_symmetry_2
_geom_bond_publ_flag
C1 C6 1.392(7) . ?
C1 C2 1.394(8) . ?
C1 N1 1.404(7) . ?
C2 C3 1.355(8) . ?
C2 H2 0.9300 . ?
C3 C4 1.395(9) . ?
C3 Cl1 1.720(6) . ?
C4 F1 1.345(7) . ?
C4 C5 1.352(9) . ?
C5 C6 1.414(8) . ?
C5 H5 0.9300 . ?
C6 C9 1.481(7) . ?
C7 C8 1.475(9) . ?
C7 H7A 0.9600 . ?
C7 H7B 0.9600 . ?
C7 H7C 0.9600 . ?
C8 N1 1.488(7) . ?
C8 H8A 0.9700 . ?
C8 H8B 0.9700 . ?
C9 O1 1.234(6) . ?
C9 C10 1.451(7) . ?
C10 C11 1.350(7) . ?
C10 C12 1.483(8) . ?
C11 N1 1.343(6) . ?
C11 H11 0.9300 . ?
C12 O2 1.202(7) . ?
C12 O3 1.321(7) . ?
C13 C14 1.456(10) . ?
C13 O3 1.463(7) . ?
C13 H13A 0.9700 . ?
C13 H13B 0.9700 . ?
C14 H14A 0.9600 . ?
C14 H14B 0.9600 . ?
C14 H14C 0.9600 . ?
C15 Cl4A 1.60(2) . ?
C15 Cl4B 1.707(8) . ?
C15 Cl3B 1.710(7) . ?
C15 Cl2A 1.715(14) . ?
C15 Cl2B 1.758(9) . ?
C15 Cl3A 1.801(12) . ?
C15 H15 0.9800 . ?
